data_1100456
loop_
_publ_author_name
'Harms, K.'
'Koert, U.'
'Wagner, H.'

_publ_section_title
;
 Crystal structure of
 (2S,5S,1'S)-5-hydroxymethyl-2-(1'-p-toluene-sulfonamidoethyl)-tetrahydrofurane,
 C~14~H~21~NO~4~S
;
_journal_coden_ASTM ZEKRDZ
_journal_issue 3
_journal_name_full 'Zeitschrift f\"ur Kristallographie'
_journal_page_first 212
_journal_page_last 212
_journal_paper_doi 10.1524/zkri.1997.212.3.238
_journal_volume 212
_journal_year 1997
_chemical_formula_sum 'C14 H21 N O4 S'
_space_group_IT_number 4
_symmetry_cell_setting monoclinic
_symmetry_space_group_name_Hall 'P 2yb'
_symmetry_space_group_name_H-M 'P 1 21 1'
_cell_angle_alpha 90
_cell_angle_beta 100.15(2)
_cell_angle_gamma 90
_cell_formula_units_Z 2
_cell_length_a 6.397(1)
_cell_length_b 7.769(2)
_cell_length_c 15.411(4)
_cod_original_sg_symbol_H-M 'P 21'
_cod_original_formula_sum 'C14 H21 N1 O4 S1'
_cod_database_code 1100456

loop_
_symmetry_equiv_pos_site_id
_symmetry_equiv_pos_as_xyz
1 x,y,z
2 -x,1/2+y,-z

loop_
_atom_site_label
_atom_site_type_symbol
_atom_site_fract_x
_atom_site_fract_y
_atom_site_fract_z
N1 N 0.6678(7) 0.4486(6) 0.3050(3)
H1 H 0.765(9) 0.4852(78) 0.3215(42)
S1 S 0.5333(2) 0.58354(17) 0.23911(9)
O1 O 0.8220(5) 0.2001(4) 0.4377(2)
C1 C 0.6505(9) 0.2620(6) 0.2880(3)
H2 H 0.51850 0.24090 0.24640
C2 C 0.6362(8) 0.1681(7) 0.3731(3)
H3 H 0.62610 0.04420 0.36110
C3 C 0.8334(10) 0.1942(8) 0.2475(4)
H4 H 0.81920 0.07190 0.23970
H5 H 0.96510 0.21950 0.28580
H6 H 0.83180 0.24820 0.19130
C4 C 0.4470(8) 0.2227(7) 0.4154(4)
H7 H 0.38770 0.33070 0.39080
H8 H 0.33670 0.13550 0.40670
C5 C 0.5410(8) 0.2422(7) 0.5125(4)
H9 H 0.46670 0.32970 0.54020
H10 H 0.53680 0.13430 0.54380
C6 C 0.7674(8) 0.2961(6) 0.5098(4)
H11 H 0.76950 0.41910 0.49610
C7 C 0.9280(9) 0.2610(7) 0.5905(4)
H12 H 1.06790 0.28580 0.57760
H13 H 0.90330 0.33960 0.63650
O2 O 0.9282(6) 0.0917(6) 0.6232(3)
H14 H 0.875(11) 0.057(10) 0.6666(40)
C8 C 0.6058(7) 0.5617(7) 0.1351(3)
C9 C 0.4759(9) 0.4920(7) 0.0642(4)
H15 H 0.34210 0.45310 0.07070
C10 C 0.5366(11) 0.4778(7) -0.0163(4)
H16 H 0.44480 0.42910 -0.06340
O3 O 0.5940(7) 0.7510(4) 0.2724(3)
C11 C 0.7354(10) 0.5359(6) -0.0277(4)
O4 O 0.3133(5) 0.5340(5) 0.2279(2)
C12 C 0.8659(8) 0.6042(9) 0.0441(4)
H17 H 1.00040 0.64180 0.03770
C13 C 0.8066(8) 0.6194(7) 0.1247(3)
H18 H 0.89870 0.66750 0.17190
C14 C 0.8031(11) 0.5220(9) -0.1164(4)
H19 H 0.76850 0.62680 -0.14870
H20 H 0.73030 0.42750 -0.14870
H21 H 0.95360 0.50290 -0.10820

loop_
_atom_type_symbol
_atom_type_radius_bond
C 0.68
H 0.23
N 0.68
O 0.68
S 1.02
